data_7124436
loop_
_publ_author_name
'Zhang, Lin-Bao'
'Zhu, Ming-Hui'
'Du, Wu-Bo'
'Ni, Shao-Fei'
'Wen, Li-Rong'
'Li, Ming'

_publ_section_title
;
 Silver-Promoted Regioselective [4+2] Annulation Reaction of Indoles with
 Alkenes to Construct Dihydropyrimidoindolone Scaffolds
;
_journal_name_full 'Chemical Communications'
_journal_paper_doi 10.1039/C9CC07098B
_journal_year 2019
_chemical_formula_moiety 'C19 H18 N2 O3'
_chemical_formula_sum 'C19 H18 N2 O3'
_chemical_formula_weight 322.35
_space_group_crystal_system monoclinic
_space_group_IT_number 14
_space_group_name_Hall '-P 2ybc'
_space_group_name_H-M_alt 'P 1 21/c 1'
_atom_sites_solution_hydrogens geom
_atom_sites_solution_primary dual
_audit_creation_date 2018-05-03
_audit_creation_method
;
Olex2 1.2
(compiled 2018.04.26 svn.r3504 for OlexSys, GUI svn.r5492)
;
_audit_update_record
;
2018-05-03 deposited with the CCDC.	2019-11-05 downloaded from the CCDC.
;
_cell_angle_alpha 90
_cell_angle_beta 108.139(4)
_cell_angle_gamma 90
_cell_formula_units_Z 4
_cell_length_a 11.350(3)
_cell_length_b 13.447(4)
_cell_length_c 10.912(3)
_cell_measurement_reflns_used 5065
_cell_measurement_temperature 173(2)
_cell_measurement_theta_max 27.4767
_cell_measurement_theta_min 1.5144
_cell_volume 1582.7(8)
_computing_cell_refinement 'CrystalClear (Rigaku Inc., 2007)'
_computing_data_collection 'CrystalClear (Rigaku Inc., 2007)'
_computing_data_reduction 'CrystalClear (Rigaku Inc., 2007)'
_computing_molecular_graphics 'Olex2 (Dolomanov et al., 2009)'
_computing_publication_material 'CIFTAB (Sheldrick, 2014)'
_computing_structure_refinement 'ShelXL (Sheldrick, 2015)'
_computing_structure_solution 'ShelXT (Sheldrick, 2015)'
_diffrn_ambient_temperature 173.15
_diffrn_measured_fraction_theta_full 0.990
_diffrn_measured_fraction_theta_max 0.990
_diffrn_measurement_device_type 'MM007-HF CCD(Saturn 724+)'
_diffrn_measurement_method '\w scans at fixed \c = 45\%'
_diffrn_radiation_monochromator Confocal
_diffrn_radiation_type MoK\a
_diffrn_radiation_wavelength 0.71073
_diffrn_reflns_av_R_equivalents 0.0385
_diffrn_reflns_av_unetI/netI 0.0325
_diffrn_reflns_Laue_measured_fraction_full 0.990
_diffrn_reflns_Laue_measured_fraction_max 0.990
_diffrn_reflns_limit_h_max 13
_diffrn_reflns_limit_h_min -14
_diffrn_reflns_limit_k_max 17
_diffrn_reflns_limit_k_min -17
_diffrn_reflns_limit_l_max 14
_diffrn_reflns_limit_l_min -13
_diffrn_reflns_number 10516
_diffrn_reflns_point_group_measured_fraction_full 0.990
_diffrn_reflns_point_group_measured_fraction_max 0.990
_diffrn_reflns_theta_full 25.242
_diffrn_reflns_theta_max 27.468
_diffrn_reflns_theta_min 1.888
_diffrn_source 'Rotating Anode'
_exptl_absorpt_coefficient_mu 0.093
_exptl_absorpt_correction_T_max 1.00000
_exptl_absorpt_correction_T_min 0.77874
_exptl_absorpt_correction_type multi-scan
_exptl_absorpt_process_details 'CrystalClear (Rigaku Inc., 2007)'
_exptl_crystal_colour colorless
_exptl_crystal_density_diffrn 1.353
_exptl_crystal_description block
_exptl_crystal_F_000 680
_exptl_crystal_size_max 0.455
_exptl_crystal_size_mid 0.408
_exptl_crystal_size_min 0.264
_refine_diff_density_max 0.255
_refine_diff_density_min -0.164
_refine_diff_density_rms 0.037
_refine_ls_extinction_method none
_refine_ls_goodness_of_fit_ref 1.104
_refine_ls_hydrogen_treatment constr
_refine_ls_matrix_type full
_refine_ls_number_parameters 219
_refine_ls_number_reflns 3590
_refine_ls_number_restraints 0
_refine_ls_restrained_S_all 1.104
_refine_ls_R_factor_all 0.0505
_refine_ls_R_factor_gt 0.0474
_refine_ls_shift/su_max 0.001
_refine_ls_shift/su_mean 0.000
_refine_ls_structure_factor_coef Fsqd
_refine_ls_weighting_details 'w=1/[\s^2^(Fo^2^)+(0.0325P)^2^+0.6398P] where P=(Fo^2^+2Fc^2^)/3'
_refine_ls_weighting_scheme calc
_refine_ls_wR_factor_gt 0.1026
_refine_ls_wR_factor_ref 0.1050
_reflns_Friedel_coverage 0.000
_reflns_number_gt 3414
_reflns_number_total 3590
_reflns_threshold_expression 'I > 2\s(I)'
_cod_data_source_file c9cc07098b2.cif
_cod_data_source_block a
_cod_original_cell_volume 1582.6(8)
_cod_database_code 7124436
_shelx_shelxl_version_number 2016/6
_shelx_space_group_comment
;
The symmetry employed for this shelxl refinement is uniquely defined
by the following loop, which should always be used as a source of
symmetry information in preference to the above space-group names.
They are only intended as comments.
;
_shelx_estimated_absorpt_t_max 0.976
_shelx_estimated_absorpt_t_min 0.959
_olex2_refinement_description
;
1. Fixed Uiso
 At 1.2 times of:
  All C(H) groups, All C(H,H) groups
 At 1.5 times of:
  All C(H,H,H) groups
2.a Ternary CH refined with riding coordinates:
 C9(H9)
2.b Secondary CH2 refined with riding coordinates:
 C8(H8A,H8B)
2.c Aromatic/amide H refined with riding coordinates:
 C2(H2), C3(H3), C4(H4), C5(H5), C11(H11), C14(H14), C15(H15), C17(H17),
 C18(H18)
2.d Idealised Me refined as rotating group:
 C12(H12A,H12B,H12C), C19(H19A,H19B,H19C)
;
_olex2_submission_special_instructions 'No special instructions were received'

loop_
_space_group_symop_operation_xyz
'x, y, z'
'-x, y+1/2, -z+1/2'
'-x, -y, -z'
'x, -y-1/2, z-1/2'

loop_
_atom_site_label
_atom_site_type_symbol
_atom_site_fract_x
_atom_site_fract_y
_atom_site_fract_z
_atom_site_U_iso_or_equiv
_atom_site_adp_type
_atom_site_occupancy
_atom_site_site_symmetry_order
_atom_site_calc_flag
_atom_site_refinement_flags_posn
O1 O 0.28155(11) 0.30427(7) 0.36738(11) 0.0393(3) Uani 1 1 d .
C1 C 0.47567(12) 0.55307(10) 0.29079(13) 0.0248(3) Uani 1 1 d .
N1 N 0.33909(10) 0.46762(8) 0.36308(11) 0.0247(2) Uani 1 1 d .
O2 O 0.10973(9) 0.35354(8) 0.47628(10) 0.0332(2) Uani 1 1 d .
N2 N 0.20083(10) 0.42302(8) 0.46997(11) 0.0283(3) Uani 1 1 d .
C2 C 0.55861(13) 0.56813(11) 0.22101(14) 0.0305(3) Uani 1 1 d .
H2 H 0.594698 0.631621 0.219109 0.037 Uiso 1 1 calc R
C3 C 0.58687(14) 0.48925(11) 0.15524(15) 0.0351(3) Uani 1 1 d .
H3 H 0.643115 0.498450 0.107420 0.042 Uiso 1 1 calc R
O3 O 0.09704(10) 0.99612(7) 0.36700(10) 0.0370(3) Uani 1 1 d .
C4 C 0.53438(15) 0.39614(11) 0.15763(16) 0.0381(4) Uani 1 1 d .
H4 H 0.555916 0.342981 0.111361 0.046 Uiso 1 1 calc R
C5 C 0.45173(14) 0.37860(11) 0.22536(14) 0.0331(3) Uani 1 1 d .
H5 H 0.416395 0.314713 0.226620 0.040 Uiso 1 1 calc R
C6 C 0.42258(12) 0.45856(9) 0.29159(13) 0.0245(3) Uani 1 1 d .
C7 C 0.27217(12) 0.39023(10) 0.39629(13) 0.0272(3) Uani 1 1 d .
C8 C 0.15280(12) 0.52475(10) 0.45877(14) 0.0302(3) Uani 1 1 d .
H8A H 0.107402 0.535615 0.521775 0.036 Uiso 1 1 calc R
H8B H 0.094661 0.535874 0.371088 0.036 Uiso 1 1 calc R
C9 C 0.26163(12) 0.59732(10) 0.48496(13) 0.0251(3) Uani 1 1 d .
H9 H 0.311265 0.592301 0.578196 0.030 Uiso 1 1 calc R
C10 C 0.34247(11) 0.56666(9) 0.40623(12) 0.0239(3) Uani 1 1 d .
C11 C 0.42447(12) 0.61829(10) 0.36464(13) 0.0277(3) Uani 1 1 d .
H11 H 0.444841 0.686512 0.381527 0.033 Uiso 1 1 calc R
C12 C 0.14409(15) 0.31064(12) 0.60220(15) 0.0378(3) Uani 1 1 d .
H12A H 0.078868 0.264996 0.608376 0.057 Uiso 1 1 calc GR
H12B H 0.154936 0.363461 0.666650 0.057 Uiso 1 1 calc GR
H12C H 0.222060 0.274016 0.617979 0.057 Uiso 1 1 calc GR
C13 C 0.21821(11) 0.70410(10) 0.45695(13) 0.0243(3) Uani 1 1 d .
C14 C 0.24710(12) 0.77567(10) 0.55278(13) 0.0286(3) Uani 1 1 d .
H14 H 0.294551 0.757200 0.637874 0.034 Uiso 1 1 calc R
C15 C 0.20847(13) 0.87432(10) 0.52799(14) 0.0302(3) Uani 1 1 d .
H15 H 0.229360 0.922132 0.595429 0.036 Uiso 1 1 calc R
C16 C 0.13946(12) 0.90170(10) 0.40416(13) 0.0273(3) Uani 1 1 d .
C17 C 0.10964(12) 0.83078(11) 0.30632(13) 0.0292(3) Uani 1 1 d .
H17 H 0.062341 0.849284 0.221186 0.035 Uiso 1 1 calc R
C18 C 0.14857(12) 0.73379(10) 0.33268(13) 0.0278(3) Uani 1 1 d .
H18 H 0.127665 0.686135 0.265046 0.033 Uiso 1 1 calc R
C19 C 0.13248(16) 1.07356(11) 0.46123(17) 0.0414(4) Uani 1 1 d .
H19A H 0.099509 1.137195 0.421328 0.062 Uiso 1 1 calc GR
H19B H 0.223115 1.077238 0.494851 0.062 Uiso 1 1 calc GR
H19C H 0.099079 1.059298 0.532069 0.062 Uiso 1 1 calc GR

loop_
_atom_site_aniso_label
_atom_site_aniso_U_11
_atom_site_aniso_U_22
_atom_site_aniso_U_33
_atom_site_aniso_U_23
_atom_site_aniso_U_13
_atom_site_aniso_U_12
O1 0.0512(7) 0.0251(5) 0.0472(7) -0.0045(5) 0.0234(5) -0.0069(5)
C1 0.0232(6) 0.0239(6) 0.0260(6) 0.0014(5) 0.0056(5) 0.0019(5)
N1 0.0260(5) 0.0213(5) 0.0273(6) -0.0003(4) 0.0092(4) -0.0003(4)
O2 0.0283(5) 0.0354(5) 0.0340(6) 0.0056(4) 0.0071(4) -0.0103(4)
N2 0.0269(5) 0.0256(6) 0.0338(6) 0.0033(5) 0.0114(5) -0.0047(4)
C2 0.0288(7) 0.0284(7) 0.0362(8) 0.0025(6) 0.0130(6) 0.0007(5)
C3 0.0362(7) 0.0359(8) 0.0386(8) 0.0043(6) 0.0195(6) 0.0060(6)
O3 0.0410(6) 0.0270(5) 0.0400(6) 0.0010(4) 0.0082(5) 0.0057(4)
C4 0.0505(9) 0.0295(7) 0.0404(9) -0.0017(6) 0.0227(7) 0.0086(7)
C5 0.0402(8) 0.0240(7) 0.0371(8) -0.0009(6) 0.0151(6) 0.0010(6)
C6 0.0246(6) 0.0237(6) 0.0242(6) 0.0023(5) 0.0058(5) 0.0025(5)
C7 0.0284(6) 0.0261(7) 0.0251(6) 0.0017(5) 0.0056(5) -0.0031(5)
C8 0.0279(7) 0.0290(7) 0.0361(8) 0.0028(6) 0.0133(6) 0.0008(5)
C9 0.0251(6) 0.0261(6) 0.0241(6) -0.0004(5) 0.0076(5) 0.0009(5)
C10 0.0241(6) 0.0228(6) 0.0234(6) -0.0003(5) 0.0054(5) 0.0007(5)
C11 0.0285(6) 0.0229(6) 0.0324(7) -0.0029(5) 0.0104(5) -0.0016(5)
C12 0.0401(8) 0.0389(8) 0.0365(8) 0.0083(6) 0.0148(6) -0.0044(7)
C13 0.0228(6) 0.0267(6) 0.0254(6) 0.0000(5) 0.0105(5) 0.0011(5)
C14 0.0296(6) 0.0320(7) 0.0233(7) -0.0008(5) 0.0070(5) 0.0029(5)
C15 0.0338(7) 0.0286(7) 0.0280(7) -0.0047(5) 0.0092(6) 0.0015(6)
C16 0.0241(6) 0.0260(6) 0.0335(7) 0.0011(5) 0.0114(5) 0.0017(5)
C17 0.0287(6) 0.0333(7) 0.0238(7) 0.0031(5) 0.0055(5) 0.0016(5)
C18 0.0290(6) 0.0292(7) 0.0247(7) -0.0027(5) 0.0075(5) -0.0009(5)
C19 0.0460(9) 0.0278(7) 0.0504(10) -0.0040(7) 0.0151(7) 0.0039(7)

loop_
_atom_type_symbol
_atom_type_description
_atom_type_scat_dispersion_real
_atom_type_scat_dispersion_imag
_atom_type_scat_source
C C 0.0033 0.0016 'International Tables Vol C Tables 4.2.6.8 and 6.1.1.4'
H H 0.0000 0.0000 'International Tables Vol C Tables 4.2.6.8 and 6.1.1.4'
N N 0.0061 0.0033 'International Tables Vol C Tables 4.2.6.8 and 6.1.1.4'
O O 0.0106 0.0060 'International Tables Vol C Tables 4.2.6.8 and 6.1.1.4'

loop_
_geom_angle_atom_site_label_1
_geom_angle_atom_site_label_2
_geom_angle_atom_site_label_3
_geom_angle
C2 C1 C6 119.77(12)
C2 C1 C11 132.73(13)
C6 C1 C11 107.46(11)
C6 N1 C10 108.30(10)
C7 N1 C6 126.28(11)
C7 N1 C10 125.18(11)
N2 O2 C12 109.25(10)
O2 N2 C8 111.31(10)
C7 N2 O2 112.89(11)
C7 N2 C8 121.41(11)
C1 C2 H2 120.7
C3 C2 C1 118.64(13)
C3 C2 H2 120.7
C2 C3 H3 119.5
C2 C3 C4 120.97(14)
C4 C3 H3 119.5
C16 O3 C19 117.81(12)
C3 C4 H4 119.0
C5 C4 C3 121.97(14)
C5 C4 H4 119.0
C4 C5 H5 121.4
C4 C5 C6 117.14(13)
C6 C5 H5 121.4
N1 C6 C1 106.78(11)
C5 C6 C1 121.52(13)
C5 C6 N1 131.65(12)
O1 C7 N1 122.87(13)
O1 C7 N2 124.89(13)
N2 C7 N1 112.17(11)
N2 C8 H8A 109.9
N2 C8 H8B 109.9
N2 C8 C9 108.82(11)
H8A C8 H8B 108.3
C9 C8 H8A 109.9
C9 C8 H8B 109.9
C8 C9 H9 108.3
C10 C9 C8 108.70(11)
C10 C9 H9 108.3
C10 C9 C13 111.32(11)
C13 C9 C8 111.91(11)
C13 C9 H9 108.3
N1 C10 C9 119.63(11)
C11 C10 N1 108.91(11)
C11 C10 C9 131.46(12)
C1 C11 H11 125.7
C10 C11 C1 108.54(12)
C10 C11 H11 125.7
O2 C12 H12A 109.5
O2 C12 H12B 109.5
O2 C12 H12C 109.5
H12A C12 H12B 109.5
H12A C12 H12C 109.5
H12B C12 H12C 109.5
C14 C13 C9 121.34(12)
C14 C13 C18 117.63(12)
C18 C13 C9 121.02(12)
C13 C14 H14 119.1
C13 C14 C15 121.87(13)
C15 C14 H14 119.1
C14 C15 H15 120.3
C16 C15 C14 119.33(13)
C16 C15 H15 120.3
O3 C16 C15 125.02(13)
O3 C16 C17 115.32(12)
C15 C16 C17 119.66(13)
C16 C17 H17 119.9
C18 C17 C16 120.16(13)
C18 C17 H17 119.9
C13 C18 H18 119.3
C17 C18 C13 121.34(13)
C17 C18 H18 119.3
O3 C19 H19A 109.5
O3 C19 H19B 109.5
O3 C19 H19C 109.5
H19A C19 H19B 109.5
H19A C19 H19C 109.5
H19B C19 H19C 109.5

loop_
_geom_bond_atom_site_label_1
_geom_bond_atom_site_label_2
_geom_bond_distance
O1 C7 1.2116(17)
C1 C2 1.3975(19)
C1 C6 1.4077(18)
C1 C11 1.4311(19)
N1 C6 1.4076(17)
N1 C7 1.4009(17)
N1 C10 1.4091(16)
O2 N2 1.4111(14)
O2 C12 1.4279(18)
N2 C7 1.3792(18)
N2 C8 1.4635(18)
C2 H2 0.9500
C2 C3 1.373(2)
C3 H3 0.9500
C3 C4 1.390(2)
O3 C16 1.3735(17)
O3 C19 1.4303(19)
C4 H4 0.9500
C4 C5 1.383(2)
C5 H5 0.9500
C5 C6 1.3916(19)
C8 H8A 0.9900
C8 H8B 0.9900
C8 C9 1.5296(18)
C9 H9 1.0000
C9 C10 1.4969(18)
C9 C13 1.5180(18)
C10 C11 1.3480(19)
C11 H11 0.9500
C12 H12A 0.9800
C12 H12B 0.9800
C12 H12C 0.9800
C13 C14 1.3833(19)
C13 C18 1.3984(19)
C14 H14 0.9500
C14 C15 1.3969(19)
C15 H15 0.9500
C15 C16 1.384(2)
C16 C17 1.392(2)
C17 H17 0.9500
C17 C18 1.3784(19)
C18 H18 0.9500
C19 H19A 0.9800
C19 H19B 0.9800
C19 H19C 0.9800

loop_
_geom_torsion_atom_site_label_1
_geom_torsion_atom_site_label_2
_geom_torsion_atom_site_label_3
_geom_torsion_atom_site_label_4
_geom_torsion
C1 C2 C3 C4 0.0(2)
N1 C10 C11 C1 0.81(15)
O2 N2 C7 O1 -18.57(19)
O2 N2 C7 N1 164.53(10)
O2 N2 C8 C9 166.48(10)
N2 C8 C9 C10 48.69(14)
N2 C8 C9 C13 172.04(11)
C2 C1 C6 N1 -176.87(11)
C2 C1 C6 C5 0.8(2)
C2 C1 C11 C10 176.35(14)
C2 C3 C4 C5 0.2(2)
C3 C4 C5 C6 0.1(2)
O3 C16 C17 C18 179.39(12)
C4 C5 C6 C1 -0.6(2)
C4 C5 C6 N1 176.38(14)
C6 C1 C2 C3 -0.4(2)
C6 C1 C11 C10 -1.14(15)
C6 N1 C7 O1 1.3(2)
C6 N1 C7 N2 178.28(11)
C6 N1 C10 C9 179.81(11)
C6 N1 C10 C11 -0.18(14)
C7 N1 C6 C1 -175.17(12)
C7 N1 C6 C5 7.5(2)
C7 N1 C10 C9 -5.48(19)
C7 N1 C10 C11 174.53(12)
C7 N2 C8 C9 -56.85(16)
C8 N2 C7 O1 -154.63(14)
C8 N2 C7 N1 28.47(17)
C8 C9 C10 N1 -22.58(16)
C8 C9 C10 C11 157.41(14)
C8 C9 C13 C14 118.53(14)
C8 C9 C13 C18 -62.17(16)
C9 C10 C11 C1 -179.17(13)
C9 C13 C14 C15 179.51(12)
C9 C13 C18 C17 -179.50(12)
C10 N1 C6 C1 -0.53(14)
C10 N1 C6 C5 -177.82(14)
C10 N1 C7 O1 -172.47(13)
C10 N1 C7 N2 4.51(18)
C10 C9 C13 C14 -119.60(13)
C10 C9 C13 C18 59.70(16)
C11 C1 C2 C3 -177.69(15)
C11 C1 C6 N1 1.00(14)
C11 C1 C6 C5 178.63(13)
C12 O2 N2 C7 108.05(13)
C12 O2 N2 C8 -111.42(13)
C13 C9 C10 N1 -146.29(12)
C13 C9 C10 C11 33.70(19)
C13 C14 C15 C16 -0.1(2)
C14 C13 C18 C17 -0.17(19)
C14 C15 C16 O3 -179.31(13)
C14 C15 C16 C17 0.0(2)
C15 C16 C17 C18 0.1(2)
C16 C17 C18 C13 0.1(2)
C18 C13 C14 C15 0.2(2)
C19 O3 C16 C15 3.8(2)
C19 O3 C16 C17 -175.54(13)
